data_7010720
loop_
_publ_author_name
'Bytheway, Ian'
'Figgis, Brian N.'
'Sobolev, Alexandre N.'

_publ_section_title
;
 Charge density in Cu(glygly)(OH2)2&#x00B7;H2O at 10 K and the
 reproducibility of atomic orbital populations
;
_journal_issue 22
_journal_name_full 'Journal of the Chemical Society, Dalton Transactions'
_journal_page_first 3285
_journal_paper_doi 10.1039/b102891j
_journal_year 2001
_chemical_formula_sum 'C4 H12 Cu N2 O6'
_chemical_formula_weight 247.70
_chemical_name_systematic
; 
Diaqua(glycylglycianato)copper(II) hydrate
;
_space_group_IT_number 14
_symmetry_cell_setting monoclinic
_symmetry_space_group_name_Hall '-P 2yn'
_symmetry_space_group_name_H-M 'P 1 21/n 1'
_atom_sites_solution_hydrogens geom
_atom_sites_solution_primary direct
_atom_sites_solution_secondary difmap
_audit_creation_method ASRED
_cell_angle_alpha 90.0
_cell_angle_beta 102.242(5)
_cell_angle_gamma 90.0
_cell_formula_units_Z 8
_cell_length_a 14.8413(9)
_cell_length_b 7.4402(5)
_cell_length_c 15.765(2)
_cell_measurement_reflns_used 16
_cell_measurement_temperature 10.2(8)
_cell_measurement_theta_max 28.2
_cell_measurement_theta_min 26.4
_cell_volume 1701.2(3)
_computing_cell_refinement 'Local diffractometer control software'
_computing_data_collection 'Local diffractometer control software'
_computing_data_reduction 'PROFIT (Streltsov & Zavodnik, 1989)'
_computing_molecular_graphics 'SHELXTL (Bruker,1997)'
_computing_publication_material 'SHELXTL (Bruker,1997)'
_computing_structure_refinement 'ASRED (Figgis et al., 1998)'
_computing_structure_solution 'SHELXS-97 (Sheldrick, 1990)'
_diffrn_ambient_temperature 10.2(8)
_diffrn_measured_fraction_theta_full 0.993
_diffrn_measured_fraction_theta_max 0.993
_diffrn_measurement_device_type 'Huber 512 goniometer'
_diffrn_measurement_method '\w-2\q scan'
_diffrn_radiation_monochromator none
_diffrn_radiation_source 'normal-focus sealed tube'
_diffrn_radiation_type MoK\a
_diffrn_radiation_wavelength 0.71073
_diffrn_reflns_av_R_equivalents 0.0268
_diffrn_reflns_av_sigmaI/netI 0.0150
_diffrn_reflns_limit_h_max 29
_diffrn_reflns_limit_h_min -32
_diffrn_reflns_limit_k_max 15
_diffrn_reflns_limit_k_min -15
_diffrn_reflns_limit_l_max 34
_diffrn_reflns_limit_l_min -34
_diffrn_reflns_number 68042
_diffrn_reflns_theta_full 50.15
_diffrn_reflns_theta_max 50.15
_diffrn_reflns_theta_min 1.71
_diffrn_standards_decay_% 1
_diffrn_standards_interval_count 100
_diffrn_standards_number 3
_exptl_absorpt_coefficient_mu 2.571
_exptl_absorpt_correction_T_max 0.5234
_exptl_absorpt_correction_T_min 0.3810
_exptl_absorpt_correction_type gaussian
_exptl_absorpt_process_details 'XTAL 3.7 (Hall, du Boulay & Olthof-Hazekamp, 2000)'
_exptl_crystal_colour 'deep blue'
_exptl_crystal_density_diffrn 1.934
_exptl_crystal_density_meas ?
_exptl_crystal_density_method .
_exptl_crystal_description Prism
_exptl_crystal_F_000 1016
_exptl_crystal_size_max 0.68
_exptl_crystal_size_mid 0.38
_exptl_crystal_size_min 0.35
_refine_diff_density_max 0.862
_refine_diff_density_min -1.239
_refine_diff_density_rms 0.121
_refine_ls_extinction_coef 0.0095(3)
_refine_ls_extinction_expression Fc^*^=kFc[1+0.001xFc^2^\l^3^/sin(2\q)]^-1/4^
_refine_ls_extinction_method SHELXL
_refine_ls_goodness_of_fit_ref 1.4824
_refine_ls_hydrogen_treatment mixed
_refine_ls_matrix_type full
_refine_ls_number_parameters 631
_refine_ls_number_reflns 17828
_refine_ls_number_restraints 0
_refine_ls_restrained_S_all 1.4824
_refine_ls_R_factor_all 0.0273
_refine_ls_R_factor_gt 0.0223
_refine_ls_shift/su_max 0.001
_refine_ls_shift/su_mean 0.000
_refine_ls_structure_factor_coef Fsqd
_refine_ls_weighting_details 'calc w=1/[\s^2^(Fo^2^)]'
_refine_ls_weighting_scheme calc
_refine_ls_wR_factor_ref 0.0509
_reflns_number_gt 15611
_reflns_number_total 17839
_reflns_threshold_expression >2sigma(I)
_cod_data_source_file b102891j.txt
_cod_data_source_block cugl10KVO
_cod_depositor_comments
;
The following automatic conversions were performed:
'_atom_site_symetry_multiplicity' tag replaced with
'_atom_site_symmetry_multiplicity'.

Automatic conversion script
Id: cif_correct_tags 1440 2010-10-19 06:21:57Z saulius 

The following automatic conversions were performed:
'_symmetry_cell_setting' value 'Monoclinic' changed to 'monoclinic'
according to '/home/saulius/struct/CIF-dictionaries/cif_core.dic'
dictionary named 'cif_core.dic' version 2.4.1 from
2010-06-29.

'_exptl_absorpt_correction_type' value 'Gaussian' changed to
'gaussian' according to
'/home/saulius/struct/CIF-dictionaries/cif_core.dic' dictionary named
'cif_core.dic' version 2.4.1 from 2010-06-29.

Automatic conversion script
Id: cif_fix_enum 1527 2010-12-29 10:47:43Z saulius 
;
_cod_original_sg_symbol_H-M P21/n
_cod_database_code 7010720

loop_
_symmetry_equiv_pos_as_xyz
'x, y, z'
'-x+1/2, y+1/2, -z+1/2'
'-x, -y, -z'
'x-1/2, -y-1/2, z-1/2'

loop_
_atom_site_label
_atom_site_type_symbol
_atom_site_fract_x
_atom_site_fract_y
_atom_site_fract_z
_atom_site_U_iso_or_equiv
_atom_site_adp_type
_atom_site_occupancy
_atom_site_symmetry_multiplicity
_atom_site_calc_flag
_atom_site_refinement_flags
_atom_site_disorder_assembly
_atom_site_disorder_group
Cu1A Cu 0.87877(1) 0.17965(1) 0.53902(1) 0.00429(2) Uani 1 1 d . . .
O1A O 0.99076(3) 0.13041(7) 0.63035(3) 0.00682(8) Uani 1 1 d . . .
O2A O 1.14399(3) 0.15183(6) 0.66020(3) 0.00778(9) Uani 1 1 d . . .
O3A O 0.99291(3) 0.37189(6) 0.34729(3) 0.00692(9) Uani 1 1 d . . .
O4A O 0.80149(3) 0.02869(7) 0.59616(3) 0.00728(8) Uani 1 1 d . . .
O5A O 0.84469(3) 0.43436(7) 0.60635(3) 0.00787(9) Uani 1 1 d . . .
O6A O 0.89777(4) -0.15474(8) 0.73709(4) 0.00894(9) Uani 1 1 d . . .
N1A N 0.96768(3) 0.25652(6) 0.47541(3) 0.00565(8) Uani 1 1 d . . .
N2A N 0.79136(3) 0.20064(7) 0.42150(3) 0.00667(8) Uani 1 1 d . . .
C1A C 1.06676(3) 0.17321(6) 0.61062(3) 0.00509(9) Uani 1 1 d . . .
C2A C 1.06288(3) 0.25572(7) 0.52113(3) 0.00550(9) Uani 1 1 d . . .
C3A C 0.94108(3) 0.30864(6) 0.39514(3) 0.00492(9) Uani 1 1 d . . .
C4A C 0.83778(3) 0.29347(7) 0.35940(3) 0.00670(9) Uani 1 1 d . . .
H1A H 0.7792(9) 0.091(2) 0.4023(9) 0.00600 Uiso 1 1 d . . .
H2A H 0.737(1) 0.253(2) 0.4197(9) 0.00600 Uiso 1 1 d . . .
H3A H 1.1029(8) 0.194(1) 0.4924(7) 0.00500 Uiso 1 1 d . . .
H4A H 1.0898(7) 0.375(2) 0.5283(7) 0.00500 Uiso 1 1 d . . .
H5A H 0.8277(8) 0.232(2) 0.3049(9) 0.00600 Uiso 1 1 d . . .
H6A H 0.8119(7) 0.412(2) 0.3488(6) 0.00600 Uiso 1 1 d . . .
H7A H 0.828(1) -0.022(2) 0.642(1) 0.00700 Uiso 1 1 d . . .
H8A H 0.753(1) 0.067(2) 0.604(1) 0.00700 Uiso 1 1 d . . .
H9A H 0.797(1) 0.494(2) 0.583(1) 0.00700 Uiso 1 1 d . . .
H10A H 0.889(1) 0.507(2) 0.612(1) 0.00700 Uiso 1 1 d . . .
H11A H 0.932(1) -0.206(3) 0.720(1) 0.00900 Uiso 1 1 d . . .
H12A H 0.885(1) -0.216(3) 0.775(1) 0.00900 Uiso 1 1 d . . .
Cu1B Cu 1.02195(1) 0.31565(1) 0.87009(1) 0.00432(2) Uani 1 1 d . . .
O1B O 1.11424(3) 0.36696(7) 0.97758(3) 0.00671(8) Uani 1 1 d . . .
O2B O 1.14324(3) 0.33232(6) 1.12100(3) 0.00771(9) Uani 1 1 d . . .
O3B O 0.80982(3) 0.12354(6) 0.96470(3) 0.00771(9) Uani 1 1 d . . .
O4B O 1.08530(3) 0.47510(7) 0.80214(3) 0.00746(8) Uani 1 1 d . . .
O5B O 1.11759(4) 0.09500(7) 0.83038(3) 0.00864(9) Uani 1 1 d . . .
O6B O 1.19281(4) 0.74501(7) 0.87732(3) 0.00826(9) Uani 1 1 d . . .
N1B N 0.95182(3) 0.22760(7) 0.94910(3) 0.00571(8) Uani 1 1 d . . .
N2B N 0.91155(3) 0.23843(7) 0.77988(3) 0.00633(8) Uani 1 1 d . . .
C1B C 1.09158(3) 0.31528(7) 1.04725(3) 0.00514(8) Uani 1 1 d . . .
C2B C 0.99644(3) 0.23110(7) 1.03992(3) 0.00572(9) Uani 1 1 d . . .
C3B C 0.86586(3) 0.17954(6) 0.92019(3) 0.00517(8) Uani 1 1 d . . .
C4B C 0.83393(3) 0.19808(7) 0.82224(3) 0.00646(9) Uani 1 1 d . . .
H1B H 0.890(1) 0.309(2) 0.736(1) 0.00600 Uiso 1 1 d . . .
H2B H 0.9300(8) 0.145(2) 0.7618(8) 0.00600 Uiso 1 1 d . . .
H3B H 0.9662(8) 0.303(1) 1.0755(8) 0.00600 Uiso 1 1 d . . .
H4B H 1.0018(7) 0.114(2) 1.0667(7) 0.00600 Uiso 1 1 d . . .
H5B H 0.7915(9) 0.291(2) 0.8109(7) 0.00700 Uiso 1 1 d . . .
H6B H 0.8004(9) 0.097(2) 0.7989(8) 0.00700 Uiso 1 1 d . . .
H7B H 1.119(1) 0.550(3) 0.828(1) 0.00700 Uiso 1 1 d . . .
H8B H 1.061(1) 0.516(2) 0.756(1) 0.00700 Uiso 1 1 d . . .
H9B H 1.129(1) -0.011(3) 0.839(1) 0.00800 Uiso 1 1 d . . .
H10B H 1.125(1) 0.111(2) 0.783(1) 0.00800 Uiso 1 1 d . . .
H11B H 1.197(1) 0.768(2) 0.924(1) 0.00800 Uiso 1 1 d . . .
H12B H 1.243(1) 0.727(2) 0.8718(9) 0.00800 Uiso 1 1 d . . .

loop_
_atom_site_aniso_label
_atom_site_aniso_U_11
_atom_site_aniso_U_22
_atom_site_aniso_U_33
_atom_site_aniso_U_23
_atom_site_aniso_U_13
_atom_site_aniso_U_12
Cu1A 0.00373(3) 0.00534(5) 0.00388(4) 0.00039(2) 0.00097(3) -0.00006(2)
O1A 0.0045(1) 0.0104(1) 0.0058(1) 0.0016(1) 0.00160(9) -0.0001(1)
O2A 0.0044(1) 0.0124(2) 0.0059(1) 0.0020(1) -0.0001(1) 0.0004(1)
O3A 0.0059(1) 0.0097(2) 0.0053(1) 0.0017(1) 0.0017(1) -0.0008(1)
O4A 0.0057(1) 0.0089(1) 0.0075(1) 0.0022(1) 0.0020(1) 0.0000(1)
O5A 0.0067(1) 0.0074(2) 0.0093(1) -0.0002(1) 0.0012(1) 0.00040(9)
O6A 0.0096(1) 0.0092(2) 0.0085(1) 0.0014(1) 0.0029(1) 0.0014(1)
N1A 0.0042(1) 0.0086(2) 0.0041(1) 0.0016(1) 0.00070(9) -0.0002(1)
N2A 0.0049(1) 0.0089(2) 0.0062(1) 0.0009(1) 0.0011(1) -0.0010(1)
C1A 0.0037(1) 0.0072(2) 0.0043(1) 0.0009(1) 0.0007(1) 0.0003(1)
C2A 0.0044(1) 0.0077(2) 0.0045(1) 0.0009(1) 0.0009(1) -0.0003(1)
C3A 0.0042(1) 0.0069(2) 0.0036(1) 0.0009(1) 0.0009(1) -0.0003(1)
C4A 0.0046(1) 0.0099(2) 0.0052(1) 0.0017(1) 0.0002(1) -0.0005(1)
Cu1B 0.00387(3) 0.00544(4) 0.00362(3) 0.00012(2) 0.00071(3) -0.00038(3)
O1B 0.0058(1) 0.0099(2) 0.0044(1) 0.00052(9) 0.00131(9) -0.0016(1)
O2B 0.0060(1) 0.0124(2) 0.0041(1) 0.0003(1) -0.0002(1) -0.0022(1)
O3B 0.0061(1) 0.0111(2) 0.0064(1) -0.0006(1) 0.0023(1) -0.0024(1)
O4B 0.0082(1) 0.0080(1) 0.0060(1) 0.0014(1) 0.0011(1) -0.0016(1)
O5B 0.0100(2) 0.0086(2) 0.0077(1) 0.0007(1) 0.0028(1) 0.0017(1)
O6B 0.0071(1) 0.0102(2) 0.0075(1) -0.0007(1) 0.00163(9) -0.0005(1)
N1B 0.0044(1) 0.0086(2) 0.0040(1) 0.0001(1) 0.00053(9) -0.0012(1)
N2B 0.0056(1) 0.0086(2) 0.0048(1) 0.0000(1) 0.0013(1) -0.0005(1)
C1B 0.0042(1) 0.0072(2) 0.0039(1) 0.0002(1) 0.0006(1) -0.0007(1)
C2B 0.0048(1) 0.0079(2) 0.0045(1) 0.0004(1) 0.0010(1) -0.0010(1)
C3B 0.0038(1) 0.0072(2) 0.0046(1) -0.0006(1) 0.0010(1) -0.0008(1)
C4B 0.0048(1) 0.0099(2) 0.0045(1) -0.0007(1) 0.0007(1) -0.0004(1)

loop_
_atom_type_symbol
_atom_type_description
_atom_type_scat_dispersion_real
_atom_type_scat_dispersion_imag
_atom_type_scat_source
C C 0.0033 0.0016 'International Tables Vol C Tables 4.2.6.8 and 6.1.1.4'
H H 0.0000 0.0000 'International Tables Vol C Tables 4.2.6.8 and 6.1.1.4'
N N 0.0061 0.0033 'International Tables Vol C Tables 4.2.6.8 and 6.1.1.4'
O O 0.0106 0.0060 'International Tables Vol C Tables 4.2.6.8 and 6.1.1.4'
Cu Cu 0.3201 1.2651 'International Tables Vol C Tables 4.2.6.8 and 6.1.1.4'

loop_
_geom_angle_atom_site_label_1
_geom_angle_atom_site_label_2
_geom_angle_atom_site_label_3
_geom_angle
_geom_angle_site_symmetry_1
_geom_angle_site_symmetry_3
_geom_angle_publ_flag
O1A Cu1A O4A 92.43(2) . . yes
O1A Cu1A O5A 92.86(2) . . yes
O1A Cu1A N1A 82.57(2) . . yes
O1A Cu1A N2A 161.67(2) . . yes
O4A Cu1A O5A 93.05(2) . . yes
O4A Cu1A N1A 162.40(2) . . yes
O4A Cu1A N2A 98.10(2) . . yes
O5A Cu1A N1A 104.01(2) . . yes
O5A Cu1A N2A 101.48(2) . . yes
N1A Cu1A N2A 82.91(2) . . yes
C1A O1A Cu1A 115.15(4) . . yes
Cu1A O4A H7A 116(1) . . no
Cu1A O4A H8A 120(1) . . no
H7A O4A H8A 107(2) . . no
Cu1A O5A H9A 119(1) . . no
Cu1A O5A H10A 110(1) . . no
H9A O5A H10A 106(1) . . no
H11A O6A H12A 106(2) . . no
C2A N1A Cu1A 116.71(4) . . yes
C2A N1A C3A 123.33(5) . . yes
C3A N1A Cu1A 119.96(3) . . yes
C4A N2A Cu1A 110.01(3) . . yes
Cu1A N2A H1A 106.8(8) . . no
Cu1A N2A H2A 117.5(9) . . no
C4A N2A H1A 107(1) . . no
C4A N2A H2A 109(1) . . no
H1A N2A H2A 106(1) . . no
O1A C1A O2A 123.83(5) . . yes
O1A C1A C2A 117.67(4) . . yes
O2A C1A C2A 118.50(4) . . yes
N1A C2A C1A 107.69(4) . . yes
N1A C2A H3A 114.4(6) . . no
N1A C2A H4A 112.9(6) . . no
C1A C2A H3A 110.2(6) . . no
C1A C2A H4A 109.0(6) . . no
H3A C2A H4A 102.5(9) . . no
O3A C3A N1A 125.99(4) . . yes
O3A C3A C4A 119.66(5) . . yes
N1A C3A C4A 114.33(5) . . yes
N2A C4A C3A 111.28(4) . . yes
N2A C4A H5A 111.4(9) . . no
N2A C4A H6A 108.5(7) . . no
C3A C4A H5A 108.8(7) . . no
C3A C4A H6A 109.3(6) . . no
H5A C4A H6A 108(1) . . no
O1B Cu1B O4B 91.49(2) . . yes
O1B Cu1B O5B 90.88(2) . . yes
O1B Cu1B N1B 83.17(2) . . yes
O1B Cu1B N2B 166.70(2) . . yes
O4B Cu1B O5B 83.70(2) . . yes
O4B Cu1B N1B 163.02(2) . . yes
O4B Cu1B N2B 101.48(2) . . yes
O5B Cu1B N1B 112.39(2) . . yes
O5B Cu1B N2B 93.43(2) . . yes
N1B Cu1B N2B 83.56(2) . . yes
Cu1B O1B C1B 114.77(4) . . yes
Cu1B O4B H7B 118(1) . . no
Cu1B O4B H8B 123(1) . . no
H7B O4B H8B 108(2) . . no
Cu1B O5B H9B 139(1) . . no
Cu1B O5B H10B 111(1) . . no
H9B O5B H10B 104(2) . . no
H11B O6B H12B 106(2) . . no
C2B N1B Cu1B 116.33(3) . . yes
C2B N1B C3B 123.89(5) . . yes
C3B N1B Cu1B 119.62(4) . . yes
C4B N2B Cu1B 109.52(3) . . yes
Cu1B N2B H1B 119.7(9) . . no
Cu1B N2B H2B 101.9(8) . . no
C4B N2B H1B 107(1) . . no
C4B N2B H2B 110(1) . . no
H1B N2B H2B 109(1) . . no
O1B C1B O2B 123.13(5) . . yes
O1B C1B C2B 117.87(4) . . yes
O2B C1B C2B 119.00(5) . . yes
N1B C2B C1B 107.74(4) . . yes
N1B C2B H3B 114.8(6) . . no
N1B C2B H4B 113.3(7) . . no
C1B C2B H3B 105.6(6) . . no
C1B C2B H4B 110.4(6) . . no
H3B C2B H4B 104.8(9) . . no
O3B C3B N1B 127.03(5) . . yes
O3B C3B C4B 119.46(4) . . yes
N1B C3B C4B 113.50(4) . . yes
N2B C4B C3B 111.81(4) . . yes
N2B C4B H5B 108.9(9) . . no
N2B C4B H6B 112.7(9) . . no
C3B C4B H5B 108.4(7) . . no
C3B C4B H6B 110.6(8) . . no
H5B C4B H6B 104(1) . . no

loop_
_geom_bond_atom_site_label_1
_geom_bond_atom_site_label_2
_geom_bond_distance
_geom_bond_site_symmetry_2
_geom_bond_publ_flag
Cu1A O1A 1.9887(4) . yes
Cu1A O4A 1.9562(5) . yes
Cu1A O5A 2.2807(5) . yes
Cu1A N1A 1.9066(5) . yes
Cu1A N2A 2.0299(5) . yes
O1A C1A 1.2724(7) . yes
O2A C1A 1.2531(6) . yes
O3A C3A 1.2761(7) . yes
O4A H7A .84(1) . no
O4A H8A .81(2) . no
O5A H9A .85(1) . no
O5A H10A .84(1) . no
O6A H11A .73(2) . no
O6A H12A .81(2) . no
N1A C2A 1.4436(6) . yes
N1A C3A 1.3022(7) . yes
N2A C4A 1.4820(7) . yes
N2A H1A .88(1) . no
N2A H2A .89(2) . no
C1A C2A 1.5284(7) . yes
C2A H3A .94(1) . no
C2A H4A .97(1) . no
C3A C4A 1.5213(6) . yes
C4A H5A .96(1) . no
C4A H6A .96(1) . no
Cu1B O1B 1.9772(5) . yes
Cu1B O4B 1.9662(5) . yes
Cu1B O5B 2.3406(6) . yes
Cu1B N1B 1.9010(5) . yes
Cu1B N2B 2.0122(5) . yes
O1B C1B 1.2744(7) . yes
O2B C1B 1.2561(6) . yes
O3B C3B 1.2669(7) . yes
O4B H7B .80(2) . no
O4B H8B .80(1) . no
O5B H9B .81(2) . no
O5B H10B .79(2) . no
O6B H11B .75(2) . no
O6B H12B .78(2) . no
N1B C2B 1.4447(6) . yes
N1B C3B 1.3102(6) . yes
N2B C4B 1.4797(7) . yes
N2B H1B .87(1) . no
N2B H2B .82(1) . no
C1B C2B 1.5266(7) . yes
C2B H3B .95(1) . no
C2B H4B .96(1) . no
C3B C4B 1.5224(7) . yes
C4B H5B .93(1) . no
C4B H6B .93(1) . no
